data_7054495
loop_
_publ_author_name
'Nguyen, Luong Lam'
'Guillot, R\'egis'
'Laisney, J\'er\^ome'
'Rechignat, Lionel'
'Bedoui, Salma'
'Moln\'ar, Gabor'
'Rivi\`ere, Eric'
'Boillot, Marie-Laure'

_publ_section_title
;
 Fe(Me2-bpy)2(NCSe)2spin-crossover micro- and nanoparticles showing
 spin-state switching above 250 K
;
_journal_issue 3
_journal_name_full 'New J. Chem.'
_journal_page_first 1603
_journal_paper_doi 10.1039/C4NJ01257G
_journal_volume 39
_journal_year 2015
_chemical_formula_moiety 'C36 H36 Fe N6, 2(C N Se), 2(C H4 O)'
_chemical_formula_sum 'C40 H44 Fe N8 O2 Se2'
_chemical_formula_weight 882.60
_space_group_IT_number 2
_symmetry_cell_setting triclinic
_symmetry_Int_Tables_number 2
_symmetry_space_group_name_Hall '-P 1'
_symmetry_space_group_name_H-M 'P -1'
_atom_sites_solution_hydrogens geom
_atom_sites_solution_primary direct
_atom_sites_solution_secondary difmap
_audit_creation_method SHELXL-97
_cell_angle_alpha 84.8660(10)
_cell_angle_beta 68.8300(10)
_cell_angle_gamma 77.3390(10)
_cell_formula_units_Z 2
_cell_length_a 10.5940(5)
_cell_length_b 14.2967(7)
_cell_length_c 14.5177(8)
_cell_measurement_reflns_used 9916
_cell_measurement_temperature 100(1)
_cell_measurement_theta_max 35.92
_cell_measurement_theta_min 2.79
_cell_volume 2000.46(18)
_computing_cell_refinement 'Bruker SAINT'
_computing_data_collection 'Bruker APEX2'
_computing_data_reduction 'Bruker SAINT'
_computing_structure_refinement 'SHELXL-97 (Sheldrick, 1997)'
_computing_structure_solution 'SHELXS-97 (Sheldrick, 1990)'
_diffrn_ambient_temperature 100(1)
_diffrn_measured_fraction_theta_full 0.983
_diffrn_measured_fraction_theta_max 0.841
_diffrn_measurement_device_type 'Bruker APEX-II CCD'
_diffrn_measurement_method '\f and \w scans'
_diffrn_radiation_monochromator graphite
_diffrn_radiation_probe x-ray
_diffrn_radiation_type MoK\a
_diffrn_radiation_wavelength 0.71073
_diffrn_reflns_av_R_equivalents 0.0262
_diffrn_reflns_av_sigmaI/netI 0.0521
_diffrn_reflns_limit_h_max 17
_diffrn_reflns_limit_h_min -14
_diffrn_reflns_limit_k_max 23
_diffrn_reflns_limit_k_min -19
_diffrn_reflns_limit_l_max 20
_diffrn_reflns_limit_l_min -24
_diffrn_reflns_number 36266
_diffrn_reflns_theta_full 25.00
_diffrn_reflns_theta_max 36.42
_diffrn_reflns_theta_min 1.46
_diffrn_source 'fine-focus sealed tube'
_exptl_absorpt_coefficient_mu 2.241
_exptl_absorpt_correction_T_max 0.8991
_exptl_absorpt_correction_T_min 0.5715
_exptl_absorpt_correction_type psi-scan
_exptl_absorpt_process_details SADABS
_exptl_crystal_colour red
_exptl_crystal_density_diffrn 1.465
_exptl_crystal_density_method 'not measured'
_exptl_crystal_F_000 900
_exptl_crystal_size_max 0.29
_exptl_crystal_size_mid 0.27
_exptl_crystal_size_min 0.05
_refine_diff_density_max 1.624
_refine_diff_density_min -1.428
_refine_diff_density_rms 0.135
_refine_ls_extinction_method none
_refine_ls_goodness_of_fit_ref 1.035
_refine_ls_hydrogen_treatment constr
_refine_ls_matrix_type full
_refine_ls_number_parameters 488
_refine_ls_number_reflns 16446
_refine_ls_number_restraints 0
_refine_ls_restrained_S_all 1.035
_refine_ls_R_factor_all 0.0978
_refine_ls_R_factor_gt 0.0632
_refine_ls_shift/su_max 0.009
_refine_ls_shift/su_mean 0.003
_refine_ls_structure_factor_coef Fsqd
_refine_ls_weighting_details 'calc w=1/[\s^2^(Fo^2^)+(0.0819P)^2^+4.8864P] where P=(Fo^2^+2Fc^2^)/3'
_refine_ls_weighting_scheme calc
_refine_ls_wR_factor_gt 0.1633
_refine_ls_wR_factor_ref 0.1832
_reflns_number_gt 11527
_reflns_number_total 16446
_reflns_threshold_expression >2sigma(I)
_cod_data_source_file c4nj01257g4.cif
_cod_data_source_block 1
_cod_depositor_comments 'Adding full bibliography for 7054495--7054496.cif.'
_cod_original_formula_sum ' C40 H44 Fe N8 O2 Se2'
_cod_database_code 7054495

loop_
_symmetry_equiv_pos_as_xyz
'x, y, z'
'-x, -y, -z'

loop_
_atom_site_label
_atom_site_type_symbol
_atom_site_fract_x
_atom_site_fract_y
_atom_site_fract_z
_atom_site_U_iso_or_equiv
_atom_site_adp_type
_atom_site_occupancy
_atom_site_symmetry_multiplicity
_atom_site_calc_flag
_atom_site_refinement_flags
C100 C -0.1308(18) 0.6438(12) 0.9647(15) 0.250(12) Uani 1 1 d .
H10A H -0.1479 0.5955 1.0156 0.376 Uiso 1 1 calc R
H10B H -0.1840 0.6419 0.9239 0.376 Uiso 1 1 calc R
H10C H -0.1569 0.7058 0.9944 0.376 Uiso 1 1 calc R
O100 O 0.0072(12) 0.6269(10) 0.9081(11) 0.206(5) Uani 1 1 d .
H100 H 0.0500 0.6469 0.9365 0.310 Uiso 1 1 calc R
C1 C 0.4196(3) 0.80076(19) 0.46002(19) 0.0138(4) Uani 1 1 d .
H1 H 0.4739 0.7395 0.4462 0.017 Uiso 1 1 calc R
C2 C 0.4279(3) 0.8528(2) 0.53295(19) 0.0157(4) Uani 1 1 d .
H2 H 0.4864 0.8263 0.5674 0.019 Uiso 1 1 calc R
C3 C 0.3483(3) 0.94526(19) 0.55472(18) 0.0150(4) Uani 1 1 d .
C4 C 0.2638(3) 0.98166(18) 0.49997(18) 0.0142(4) Uani 1 1 d .
H4 H 0.2105 1.0434 0.5114 0.017 Uiso 1 1 calc R
C5 C 0.2594(3) 0.92536(18) 0.42791(17) 0.0119(4) Uani 1 1 d .
C6 C 0.1725(2) 0.95635(18) 0.36688(17) 0.0120(4) Uani 1 1 d .
C7 C 0.0912(3) 1.04685(19) 0.36918(19) 0.0151(4) Uani 1 1 d .
H7 H 0.0896 1.0928 0.4113 0.018 Uiso 1 1 calc R
C8 C 0.0118(3) 1.06969(19) 0.30889(19) 0.0153(4) Uani 1 1 d .
C9 C 0.0153(3) 0.99690(19) 0.24949(19) 0.0148(4) Uani 1 1 d .
H9 H -0.0389 1.0081 0.2099 0.018 Uiso 1 1 calc R
C10 C 0.0994(3) 0.90803(19) 0.24959(19) 0.0140(4) Uani 1 1 d .
H10 H 0.1009 0.8607 0.2090 0.017 Uiso 1 1 calc R
C11 C 0.3529(3) 1.0024(2) 0.6347(2) 0.0205(5) Uani 1 1 d .
H11A H 0.2907 0.9850 0.6973 0.031 Uiso 1 1 calc R
H11B H 0.3259 1.0695 0.6221 0.031 Uiso 1 1 calc R
H11C H 0.4452 0.9892 0.6358 0.031 Uiso 1 1 calc R
C12 C -0.0718(3) 1.1687(2) 0.3072(2) 0.0222(5) Uani 1 1 d .
H12A H -0.0139 1.2087 0.2628 0.033 Uiso 1 1 calc R
H12B H -0.1089 1.1949 0.3724 0.033 Uiso 1 1 calc R
H12C H -0.1462 1.1658 0.2853 0.033 Uiso 1 1 calc R
C13 C 0.5208(3) 0.89442(19) 0.20605(19) 0.0163(5) Uani 1 1 d .
H13 H 0.5076 0.9126 0.2693 0.020 Uiso 1 1 calc R
C14 C 0.6085(3) 0.9369(2) 0.1264(2) 0.0192(5) Uani 1 1 d .
H14 H 0.6531 0.9820 0.1369 0.023 Uiso 1 1 calc R
C15 C 0.6300(3) 0.9122(2) 0.0307(2) 0.0193(5) Uani 1 1 d .
C16 C 0.5606(3) 0.8434(2) 0.02003(19) 0.0183(5) Uani 1 1 d .
H16 H 0.5717 0.8247 -0.0426 0.022 Uiso 1 1 calc R
C17 C 0.4749(3) 0.80312(19) 0.10328(18) 0.0137(4) Uani 1 1 d .
C18 C 0.3973(3) 0.73113(19) 0.09960(18) 0.0140(4) Uani 1 1 d .
C19 C 0.4168(3) 0.6857(2) 0.0131(2) 0.0191(5) Uani 1 1 d .
H19 H 0.4810 0.7009 -0.0465 0.023 Uiso 1 1 calc R
C20 C 0.3394(3) 0.6174(2) 0.0165(2) 0.0225(6) Uani 1 1 d .
C21 C 0.2441(3) 0.5981(2) 0.1076(2) 0.0225(5) Uani 1 1 d .
H21 H 0.1898 0.5536 0.1125 0.027 Uiso 1 1 calc R
C22 C 0.2301(3) 0.6453(2) 0.1913(2) 0.0175(5) Uani 1 1 d .
H22 H 0.1658 0.6315 0.2515 0.021 Uiso 1 1 calc R
C23 C 0.7263(3) 0.9548(3) -0.0578(2) 0.0271(6) Uani 1 1 d .
H23A H 0.8187 0.9184 -0.0720 0.041 Uiso 1 1 calc R
H23B H 0.7235 1.0200 -0.0443 0.041 Uiso 1 1 calc R
H23C H 0.6985 0.9535 -0.1136 0.041 Uiso 1 1 calc R
C24 C 0.3593(4) 0.5671(3) -0.0761(3) 0.0339(8) Uani 1 1 d .
H24A H 0.4008 0.5008 -0.0719 0.051 Uiso 1 1 calc R
H24B H 0.4185 0.5966 -0.1323 0.051 Uiso 1 1 calc R
H24C H 0.2714 0.5719 -0.0830 0.051 Uiso 1 1 calc R
C25 C 0.5836(3) 0.63003(18) 0.26014(18) 0.0135(4) Uani 1 1 d .
H25 H 0.6247 0.6769 0.2189 0.016 Uiso 1 1 calc R
C26 C 0.6649(3) 0.54084(19) 0.2650(2) 0.0161(4) Uani 1 1 d .
H26 H 0.7589 0.5291 0.2282 0.019 Uiso 1 1 calc R
C27 C 0.6058(3) 0.46890(19) 0.3250(2) 0.0164(4) Uani 1 1 d .
C28 C 0.4657(3) 0.49241(19) 0.3825(2) 0.0173(5) Uani 1 1 d .
H28 H 0.4232 0.4471 0.4255 0.021 Uiso 1 1 calc R
C29 C 0.3902(3) 0.58328(18) 0.37554(18) 0.0136(4) Uani 1 1 d .
C30 C 0.2423(3) 0.61483(19) 0.43276(18) 0.0146(4) Uani 1 1 d .
C31 C 0.1671(3) 0.5633(2) 0.5113(2) 0.0188(5) Uani 1 1 d .
H31 H 0.2101 0.5049 0.5305 0.023 Uiso 1 1 calc R
C32 C 0.0273(3) 0.5992(2) 0.5615(2) 0.0204(5) Uani 1 1 d .
C33 C -0.0325(3) 0.6853(2) 0.5273(2) 0.0184(5) Uani 1 1 d .
H33 H -0.1264 0.7103 0.5569 0.022 Uiso 1 1 calc R
C34 C 0.0484(3) 0.73372(19) 0.44917(19) 0.0153(4) Uani 1 1 d .
H34 H 0.0068 0.7913 0.4276 0.018 Uiso 1 1 calc R
C35 C 0.6882(3) 0.3692(2) 0.3265(2) 0.0241(6) Uani 1 1 d .
H35A H 0.7846 0.3689 0.2925 0.036 Uiso 1 1 calc R
H35B H 0.6592 0.3265 0.2943 0.036 Uiso 1 1 calc R
H35C H 0.6733 0.3484 0.3936 0.036 Uiso 1 1 calc R
C36 C -0.0537(4) 0.5471(3) 0.6501(3) 0.0323(7) Uani 1 1 d .
H36A H -0.0141 0.4798 0.6446 0.048 Uiso 1 1 calc R
H36B H -0.1478 0.5572 0.6533 0.048 Uiso 1 1 calc R
H36C H -0.0511 0.5711 0.7089 0.048 Uiso 1 1 calc R
C37 C 0.5464(4) 0.1831(3) 0.2116(3) 0.0310(7) Uani 1 1 d .
C38 C 0.7731(3) 0.6980(2) 0.3781(2) 0.0254(6) Uani 1 1 d .
C39 C 0.9607(5) 0.1534(4) -0.0212(3) 0.0498(11) Uani 1 1 d .
H39A H 0.8986 0.1984 -0.0460 0.075 Uiso 1 1 calc R
H39B H 0.9455 0.0899 -0.0227 0.075 Uiso 1 1 calc R
H39C H 1.0544 0.1561 -0.0616 0.075 Uiso 1 1 calc R
N1 N 0.1793(2) 0.88676(15) 0.30572(15) 0.0112(3) Uani 1 1 d .
N2 N 0.3357(2) 0.83549(15) 0.40812(15) 0.0115(3) Uani 1 1 d .
N3 N 0.4538(2) 0.82843(15) 0.19665(15) 0.0122(4) Uani 1 1 d .
N4 N 0.3064(2) 0.71039(15) 0.18845(15) 0.0121(4) Uani 1 1 d .
N5 N 0.4479(2) 0.65146(15) 0.31264(15) 0.0116(3) Uani 1 1 d .
N6 N 0.1852(2) 0.70107(15) 0.40287(15) 0.0119(3) Uani 1 1 d .
N7 N 0.6643(4) 0.1749(3) 0.1786(3) 0.0456(9) Uani 1 1 d .
N8 N 0.7076(3) 0.6667(2) 0.4549(2) 0.0291(6) Uani 1 1 d .
Fe1 Fe 0.31654(4) 0.76921(2) 0.30286(2) 0.00944(7) Uani 1 1 d .
O1 O 0.9376(5) 0.1760(6) 0.0740(3) 0.104(2) Uani 1 1 d .
H1A H 0.8630 0.1643 0.1103 0.155 Uiso 1 1 calc R
Se2 Se 0.86492(4) 0.74073(3) 0.25963(3) 0.03005(9) Uani 1 1 d .
Se1 Se 0.36281(5) 0.19257(5) 0.26227(3) 0.05664(16) Uani 1 1 d .

loop_
_atom_site_aniso_label
_atom_site_aniso_U_11
_atom_site_aniso_U_22
_atom_site_aniso_U_33
_atom_site_aniso_U_23
_atom_site_aniso_U_13
_atom_site_aniso_U_12
C100 0.191(15) 0.201(16) 0.32(2) -0.119(16) 0.056(16) -0.154(14)
O100 0.171(9) 0.200(11) 0.254(14) -0.081(10) -0.109(10) 0.041(8)
C1 0.0150(10) 0.0155(11) 0.0132(10) -0.0004(8) -0.0081(8) -0.0018(9)
C2 0.0173(11) 0.0203(12) 0.0121(10) 0.0002(9) -0.0082(9) -0.0040(9)
C3 0.0174(11) 0.0198(11) 0.0110(9) -0.0014(8) -0.0065(8) -0.0075(9)
C4 0.0169(10) 0.0151(10) 0.0118(9) -0.0027(8) -0.0062(8) -0.0027(9)
C5 0.0136(9) 0.0138(10) 0.0095(9) 0.0007(8) -0.0052(8) -0.0033(8)
C6 0.0130(9) 0.0142(10) 0.0096(9) 0.0002(8) -0.0048(8) -0.0030(8)
C7 0.0170(11) 0.0153(11) 0.0132(10) 0.0000(8) -0.0062(9) -0.0021(9)
C8 0.0147(10) 0.0152(11) 0.0144(10) 0.0036(8) -0.0053(8) -0.0010(9)
C9 0.0130(10) 0.0179(11) 0.0146(10) 0.0031(9) -0.0065(8) -0.0036(9)
C10 0.0136(10) 0.0180(11) 0.0133(10) 0.0018(8) -0.0074(8) -0.0050(9)
C11 0.0238(13) 0.0264(13) 0.0169(11) -0.0060(10) -0.0115(10) -0.0065(11)
C12 0.0235(13) 0.0172(12) 0.0256(13) 0.0018(10) -0.0121(11) 0.0018(10)
C13 0.0187(11) 0.0190(11) 0.0129(10) -0.0019(9) -0.0039(9) -0.0089(9)
C14 0.0188(11) 0.0205(12) 0.0195(12) 0.0019(10) -0.0056(10) -0.0092(10)
C15 0.0160(11) 0.0247(13) 0.0160(11) 0.0065(10) -0.0040(9) -0.0070(10)
C16 0.0194(11) 0.0246(13) 0.0106(10) 0.0016(9) -0.0039(9) -0.0068(10)
C17 0.0160(10) 0.0165(11) 0.0096(9) 0.0006(8) -0.0052(8) -0.0047(9)
C18 0.0160(10) 0.0175(11) 0.0096(9) 0.0004(8) -0.0055(8) -0.0039(9)
C19 0.0255(13) 0.0224(13) 0.0113(10) -0.0022(9) -0.0078(9) -0.0055(11)
C20 0.0334(15) 0.0225(13) 0.0174(12) -0.0046(10) -0.0153(11) -0.0046(12)
C21 0.0321(15) 0.0224(13) 0.0202(12) -0.0014(10) -0.0134(11) -0.0124(12)
C22 0.0227(12) 0.0199(12) 0.0148(10) 0.0011(9) -0.0093(9) -0.0100(10)
C23 0.0236(14) 0.0364(17) 0.0207(13) 0.0103(12) -0.0041(11) -0.0155(13)
C24 0.053(2) 0.0365(18) 0.0209(14) -0.0118(13) -0.0186(15) -0.0115(16)
C25 0.0129(10) 0.0151(10) 0.0132(10) -0.0009(8) -0.0048(8) -0.0037(8)
C26 0.0152(10) 0.0168(11) 0.0165(11) -0.0025(9) -0.0066(9) -0.0014(9)
C27 0.0202(11) 0.0156(11) 0.0148(10) -0.0011(9) -0.0090(9) -0.0010(9)
C28 0.0214(12) 0.0152(11) 0.0153(11) 0.0028(9) -0.0077(9) -0.0027(9)
C29 0.0157(10) 0.0152(10) 0.0110(9) 0.0011(8) -0.0058(8) -0.0041(9)
C30 0.0171(10) 0.0150(10) 0.0115(9) 0.0004(8) -0.0044(8) -0.0044(9)
C31 0.0226(12) 0.0173(11) 0.0138(10) 0.0043(9) -0.0030(9) -0.0064(10)
C32 0.0231(13) 0.0226(13) 0.0137(10) 0.0023(9) -0.0017(9) -0.0103(11)
C33 0.0166(11) 0.0227(12) 0.0151(10) -0.0011(9) -0.0032(9) -0.0064(10)
C34 0.0138(10) 0.0173(11) 0.0146(10) 0.0009(9) -0.0051(8) -0.0031(9)
C35 0.0283(14) 0.0156(12) 0.0262(14) -0.0002(10) -0.0124(12) 0.0048(11)
C36 0.0326(17) 0.0322(17) 0.0235(14) 0.0087(12) 0.0017(12) -0.0125(14)
C37 0.046(2) 0.0320(17) 0.0226(14) 0.0008(12) -0.0191(14) -0.0102(15)
C38 0.0247(14) 0.0223(14) 0.0289(15) -0.0084(12) -0.0178(12) 0.0132(11)
C39 0.046(2) 0.071(3) 0.0276(18) 0.0004(19) -0.0160(17) 0.001(2)
N1 0.0128(8) 0.0125(9) 0.0099(8) 0.0006(7) -0.0052(7) -0.0041(7)
N2 0.0138(8) 0.0124(9) 0.0100(8) 0.0010(7) -0.0060(7) -0.0037(7)
N3 0.0129(8) 0.0139(9) 0.0103(8) -0.0004(7) -0.0043(7) -0.0030(7)
N4 0.0146(9) 0.0121(9) 0.0116(8) 0.0006(7) -0.0063(7) -0.0043(7)
N5 0.0135(8) 0.0122(9) 0.0105(8) -0.0011(7) -0.0056(7) -0.0029(7)
N6 0.0128(8) 0.0145(9) 0.0093(8) -0.0015(7) -0.0039(7) -0.0039(7)
N7 0.045(2) 0.059(2) 0.0425(19) 0.0190(17) -0.0209(16) -0.0285(18)
N8 0.0252(13) 0.0284(14) 0.0351(15) 0.0047(11) -0.0142(12) -0.0040(11)
Fe1 0.01096(14) 0.01111(15) 0.00760(13) 0.00017(11) -0.00439(11) -0.00311(11)
O1 0.049(2) 0.230(7) 0.0340(19) 0.004(3) -0.0167(17) -0.032(3)
Se2 0.02429(16) 0.03481(19) 0.03452(18) 0.00629(14) -0.01094(13) -0.01465(13)
Se1 0.0338(2) 0.1038(5) 0.02197(18) -0.0098(2) -0.00744(15) 0.0067(2)

loop_
_atom_type_symbol
_atom_type_description
_atom_type_scat_dispersion_real
_atom_type_scat_dispersion_imag
_atom_type_scat_source
C C 0.0031 0.0016 'International Tables Vol C Tables 4.2.6.8 and 6.1.1.4'
H H 0.0000 0.0000 'International Tables Vol C Tables 4.2.6.8 and 6.1.1.4'
N N 0.0061 0.0033 'International Tables Vol C Tables 4.2.6.8 and 6.1.1.4'
Fe Fe 0.3460 0.8476 'International Tables Vol C Tables 4.2.6.8 and 6.1.1.4'
Se Se -0.0922 2.2336 'International Tables Vol C Tables 4.2.6.8 and 6.1.1.4'
O O 0.0109 0.0061 'International Tables Vol C Tables 4.2.6.8 and 6.1.1.4'

loop_
_geom_angle_atom_site_label_1
_geom_angle_atom_site_label_2
_geom_angle_atom_site_label_3
_geom_angle
N2 C1 C2 122.6(2)
C1 C2 C3 120.0(2)
C4 C3 C2 117.4(2)
C4 C3 C11 121.5(2)
C2 C3 C11 121.1(2)
C3 C4 C5 119.9(2)
N2 C5 C4 122.3(2)
N2 C5 C6 113.5(2)
C4 C5 C6 124.3(2)
N1 C6 C7 121.9(2)
N1 C6 C5 113.5(2)
C7 C6 C5 124.5(2)
C6 C7 C8 120.5(2)
C7 C8 C9 117.1(2)
C7 C8 C12 121.1(2)
C9 C8 C12 121.8(2)
C10 C9 C8 119.8(2)
N1 C10 C9 123.1(2)
N3 C13 C14 123.4(2)
C13 C14 C15 120.0(3)
C14 C15 C16 117.1(2)
C14 C15 C23 121.8(3)
C16 C15 C23 121.1(3)
C17 C16 C15 119.8(2)
N3 C17 C16 122.6(2)
N3 C17 C18 113.6(2)
C16 C17 C18 123.8(2)
N4 C18 C19 122.4(2)
N4 C18 C17 114.3(2)
C19 C18 C17 123.4(2)
C18 C19 C20 119.6(3)
C21 C20 C19 117.6(2)
C21 C20 C24 121.9(3)
C19 C20 C24 120.4(3)
C22 C21 C20 120.1(3)
N4 C22 C21 122.4(3)
N5 C25 C26 122.6(2)
C25 C26 C27 120.0(2)
C26 C27 C28 117.3(2)
C26 C27 C35 121.6(3)
C28 C27 C35 121.0(3)
C29 C28 C27 119.9(2)
N5 C29 C28 122.0(2)
N5 C29 C30 114.0(2)
C28 C29 C30 124.0(2)
N6 C30 C31 122.4(2)
N6 C30 C29 113.6(2)
C31 C30 C29 124.0(2)
C30 C31 C32 120.0(3)
C33 C32 C31 117.4(2)
C33 C32 C36 121.9(3)
C31 C32 C36 120.7(3)
C34 C33 C32 119.8(3)
N6 C34 C33 123.0(3)
N7 C37 Se1 178.4(4)
N8 C38 Se2 176.0(3)
C10 N1 C6 117.5(2)
C10 N1 Fe1 127.14(17)
C6 N1 Fe1 115.22(16)
C1 N2 C5 117.9(2)
C1 N2 Fe1 126.22(17)
C5 N2 Fe1 115.85(16)
C13 N3 C17 117.1(2)
C13 N3 Fe1 127.45(17)
C17 N3 Fe1 115.26(17)
C22 N4 C18 118.0(2)
C22 N4 Fe1 126.65(18)
C18 N4 Fe1 115.00(16)
C25 N5 C29 118.0(2)
C25 N5 Fe1 126.98(18)
C29 N5 Fe1 114.87(17)
C34 N6 C30 117.4(2)
C34 N6 Fe1 127.22(18)
C30 N6 Fe1 115.23(17)
N1 Fe1 N2 81.51(9)
N1 Fe1 N5 175.01(9)
N2 Fe1 N5 94.78(9)
N1 Fe1 N6 94.83(9)
N2 Fe1 N6 89.85(9)
N5 Fe1 N6 81.77(9)
N1 Fe1 N3 88.33(9)
N2 Fe1 N3 93.62(9)
N5 Fe1 N3 95.27(9)
N6 Fe1 N3 175.62(9)
N1 Fe1 N4 97.13(9)
N2 Fe1 N4 174.89(9)
N5 Fe1 N4 86.85(9)
N6 Fe1 N4 95.18(9)
N3 Fe1 N4 81.39(9)

loop_
_geom_bond_atom_site_label_1
_geom_bond_atom_site_label_2
_geom_bond_distance
C100 O100 1.372(15)
C1 N2 1.352(3)
C1 C2 1.386(3)
C2 C3 1.397(4)
C3 C4 1.392(4)
C3 C11 1.498(3)
C4 C5 1.395(3)
C5 N2 1.353(3)
C5 C6 1.473(3)
C6 N1 1.365(3)
C6 C7 1.384(4)
C7 C8 1.393(4)
C8 C9 1.396(4)
C8 C12 1.499(4)
C9 C10 1.383(4)
C10 N1 1.346(3)
C13 N3 1.341(3)
C13 C14 1.384(4)
C14 C15 1.391(4)
C15 C16 1.399(4)
C15 C23 1.499(4)
C16 C17 1.389(4)
C17 N3 1.361(3)
C17 C18 1.467(4)
C18 N4 1.356(3)
C18 C19 1.393(4)
C19 C20 1.394(4)
C20 C21 1.392(4)
C20 C24 1.506(4)
C21 C22 1.387(4)
C22 N4 1.350(3)
C25 N5 1.341(3)
C25 C26 1.385(4)
C26 C27 1.391(4)
C27 C28 1.397(4)
C27 C35 1.502(4)
C28 C29 1.385(4)
C29 N5 1.363(3)
C29 C30 1.472(4)
C30 N6 1.357(3)
C30 C31 1.389(4)
C31 C32 1.393(4)
C32 C33 1.393(4)
C32 C36 1.501(4)
C33 C34 1.385(4)
C34 N6 1.351(3)
C37 N7 1.148(5)
C37 Se1 1.792(4)
C38 N8 1.189(5)
C38 Se2 1.773(4)
C39 O1 1.369(6)
N1 Fe1 1.959(2)
N2 Fe1 1.960(2)
N3 Fe1 1.974(2)
N4 Fe1 1.974(2)
N5 Fe1 1.965(2)
N6 Fe1 1.968(2)
